data_4514493
loop_
_publ_author_name
'Fang, Lingyi'
'Zheng, Aibin'
'Ren, Ming'
'Xie, Xinrui'
'Wang, Peng'

_publ_section_title
;
 Unraveling the Structure-Property Relationship of Molecular
 Hole-Transporting Materials for Perovskite Solar Cells.
;
_journal_issue 42
_journal_name_full 'ACS applied materials &amp; interfaces'
_journal_page_first 39001
_journal_page_last 39009
_journal_paper_doi 10.1021/acsami.9b13189
_journal_volume 11
_journal_year 2019
_chemical_formula_moiety 'C43 H40 N2 O4'
_chemical_formula_sum 'C43 H40 N2 O4'
_chemical_formula_weight 648.77
_space_group_crystal_system monoclinic
_space_group_IT_number 14
_space_group_name_Hall '-P 2yn'
_space_group_name_H-M_alt 'P 1 21/n 1'
_symmetry_space_group_name_Hall '-P 2yn'
_symmetry_space_group_name_H-M 'P 1 21/n 1'
_atom_sites_solution_hydrogens geom
_atom_sites_solution_primary dual
_audit_creation_date 2018-10-23
_audit_creation_method
;
Olex2 1.2
(compiled 2018.05.29 svn.r3508 for OlexSys, GUI svn.r5506)
;
_audit_update_record
;
2019-06-06 deposited with the CCDC.    2019-08-02 downloaded from the CCDC.
;
_cell_angle_alpha 90
_cell_angle_beta 97.512(2)
_cell_angle_gamma 90
_cell_formula_units_Z 4
_cell_length_a 9.9560(4)
_cell_length_b 28.6966(11)
_cell_length_c 12.1913(4)
_cell_measurement_reflns_used 9525
_cell_measurement_temperature 170(2)
_cell_measurement_theta_max 28.53
_cell_measurement_theta_min 2.50
_cell_volume 3453.2(2)
_computing_cell_refinement 'SAINT V8.38A (?, 2016)'
_computing_data_reduction 'SAINT V8.38A (?, 2016)'
_computing_molecular_graphics 'Olex2 (Dolomanov et al., 2009)'
_computing_publication_material 'Olex2 (Dolomanov et al., 2009)'
_computing_structure_refinement 'ShelXL (Sheldrick, 2015)'
_computing_structure_solution 'ShelXT (Sheldrick, 2015)'
_diffrn_ambient_temperature 169.98
_diffrn_measured_fraction_theta_full 0.994
_diffrn_measured_fraction_theta_max 0.989
_diffrn_measurement_device_type 'Bruker APEX-II CCD'
_diffrn_measurement_method '\f and \w scans'
_diffrn_radiation_type MoK\a
_diffrn_radiation_wavelength 0.71073
_diffrn_reflns_av_R_equivalents 0.1318
_diffrn_reflns_av_unetI/netI 0.0866
_diffrn_reflns_Laue_measured_fraction_full 0.994
_diffrn_reflns_Laue_measured_fraction_max 0.989
_diffrn_reflns_limit_h_max 13
_diffrn_reflns_limit_h_min -12
_diffrn_reflns_limit_k_max 38
_diffrn_reflns_limit_k_min -38
_diffrn_reflns_limit_l_max 16
_diffrn_reflns_limit_l_min -16
_diffrn_reflns_number 61590
_diffrn_reflns_point_group_measured_fraction_full 0.994
_diffrn_reflns_point_group_measured_fraction_max 0.989
_diffrn_reflns_theta_full 25.242
_diffrn_reflns_theta_max 28.732
_diffrn_reflns_theta_min 2.182
_diffrn_standards_number 0
_exptl_absorpt_coefficient_mu 0.080
_exptl_absorpt_correction_T_max 0.7458
_exptl_absorpt_correction_T_min 0.6799
_exptl_absorpt_correction_type multi-scan
_exptl_absorpt_process_details
'SADABS-2016/2 (Bruker,2016/2) was used for absorption correction. wR2(int) was 0.1303 before and 0.0721 after correction. The Ratio of minimum to maximum transmission is 0.9116. The \l/2 correction factor is Not present.'
_exptl_crystal_colour colourless
_exptl_crystal_colour_primary colourless
_exptl_crystal_density_diffrn 1.248
_exptl_crystal_description block
_exptl_crystal_F_000 1376
_exptl_crystal_size_max 0.35
_exptl_crystal_size_mid 0.3
_exptl_crystal_size_min 0.23
_refine_diff_density_max 0.235
_refine_diff_density_min -0.194
_refine_diff_density_rms 0.041
_refine_ls_extinction_method none
_refine_ls_goodness_of_fit_ref 1.003
_refine_ls_hydrogen_treatment constr
_refine_ls_matrix_type full
_refine_ls_number_parameters 448
_refine_ls_number_reflns 8860
_refine_ls_number_restraints 0
_refine_ls_restrained_S_all 1.003
_refine_ls_R_factor_all 0.1343
_refine_ls_R_factor_gt 0.0589
_refine_ls_shift/su_max 0.001
_refine_ls_shift/su_mean 0.000
_refine_ls_structure_factor_coef Fsqd
_refine_ls_weighting_details 'w=1/[\s^2^(Fo^2^)+(0.0563P)^2^+0.3496P] where P=(Fo^2^+2Fc^2^)/3'
_refine_ls_weighting_scheme calc
_refine_ls_wR_factor_gt 0.1116
_refine_ls_wR_factor_ref 0.1374
_reflns_Friedel_coverage 0.000
_reflns_number_gt 4695
_reflns_number_total 8860
_reflns_threshold_expression 'I > 2\s(I)'
_cod_data_source_file am9b13189_si_001.cif
_cod_data_source_block 181023_z1_0m
_cod_database_code 4514493
_shelx_shelxl_version_number 2016/6
_shelx_space_group_comment
;
The symmetry employed for this shelxl refinement is uniquely defined
by the following loop, which should always be used as a source of
symmetry information in preference to the above space-group names.
They are only intended as comments.
;
_shelx_estimated_absorpt_t_max 0.982
_shelx_estimated_absorpt_t_min 0.973
_olex2_refinement_description
;
1. Fixed Uiso
 At 1.2 times of:
  All C(H) groups
 At 1.5 times of:
  All C(H,H,H) groups
2.a Aromatic/amide H refined with riding coordinates:
 C1(H1), C3(H3), C4(H4), C10(H10), C11(H11), C13(H13), C15(H15), C16(H16),
 C18(H18), C19(H19), C22(H22), C23(H23), C25(H25), C26(H26), C31(H31), C32(H32),
  C34(H34), C35(H35), C38(H38), C39(H39), C41(H41), C42(H42)
2.b Idealised Me refined as rotating group:
 C20(H20A,H20B,H20C), C27(H27A,H27B,H27C), C28(H28A,H28B,H28C), C29(H29A,H29B,
 H29C), C36(H36A,H36B,H36C), C43(H43A,H43B,H43C)
;
_olex2_submission_special_instructions 'No special instructions were received'

loop_
_space_group_symop_operation_xyz
'x, y, z'
'-x+1/2, y+1/2, -z+1/2'
'-x, -y, -z'
'x-1/2, -y-1/2, z-1/2'

loop_
_atom_site_label
_atom_site_type_symbol
_atom_site_fract_x
_atom_site_fract_y
_atom_site_fract_z
_atom_site_U_iso_or_equiv
_atom_site_adp_type
_atom_site_occupancy
_atom_site_site_symmetry_order
_atom_site_calc_flag
_atom_site_refinement_flags_posn
O1 O -0.53826(13) 0.44959(4) 0.63776(12) 0.0610(4) Uani 1 1 d .
O2 O -0.30476(15) 0.16322(5) 0.29744(12) 0.0644(4) Uani 1 1 d .
O3 O 1.00056(14) 0.54895(5) 0.14202(13) 0.0662(4) Uani 1 1 d .
O4 O 0.80633(14) 0.23977(5) -0.05807(11) 0.0628(4) Uani 1 1 d .
N1 N -0.15761(14) 0.34083(5) 0.45652(11) 0.0422(4) Uani 1 1 d .
N2 N 0.60271(13) 0.41103(5) 0.06387(11) 0.0387(3) Uani 1 1 d .
C1 C -0.00562(16) 0.34337(6) 0.31412(13) 0.0353(4) Uani 1 1 d .
H1 H -0.056400 0.319277 0.274567 0.042 Uiso 1 1 calc R
C2 C -0.04514(17) 0.36057(6) 0.41257(13) 0.0369(4) Uani 1 1 d .
C3 C 0.02934(18) 0.39661(6) 0.46742(13) 0.0413(4) Uani 1 1 d .
H3 H 0.003145 0.408491 0.534192 0.050 Uiso 1 1 calc R
C4 C 0.14088(17) 0.41551(6) 0.42663(13) 0.0397(4) Uani 1 1 d .
H4 H 0.189695 0.440412 0.464629 0.048 Uiso 1 1 calc R
C5 C 0.18096(16) 0.39790(6) 0.33000(12) 0.0343(4) Uani 1 1 d .
C6 C 0.10731(16) 0.36150(5) 0.27466(12) 0.0336(4) Uani 1 1 d .
C7 C 0.16754(16) 0.34683(6) 0.17136(13) 0.0351(4) Uani 1 1 d .
C8 C 0.29043(16) 0.37872(6) 0.17892(12) 0.0336(4) Uani 1 1 d .
C9 C 0.29390(16) 0.40934(6) 0.26892(13) 0.0353(4) Uani 1 1 d .
C10 C 0.39457(17) 0.44276(6) 0.28579(14) 0.0419(4) Uani 1 1 d .
H10 H 0.394476 0.464855 0.343810 0.050 Uiso 1 1 calc R
C11 C 0.49551(17) 0.44387(6) 0.21771(14) 0.0425(4) Uani 1 1 d .
H11 H 0.564768 0.466774 0.229723 0.051 Uiso 1 1 calc R
C12 C 0.49701(16) 0.41180(6) 0.13161(13) 0.0362(4) Uani 1 1 d .
C13 C 0.39010(16) 0.38009(6) 0.11022(13) 0.0363(4) Uani 1 1 d .
H13 H 0.386108 0.359595 0.048686 0.044 Uiso 1 1 calc R
C14 C -0.24854(16) 0.36950(6) 0.50765(13) 0.0376(4) Uani 1 1 d .
C15 C -0.27836(17) 0.41475(6) 0.47301(14) 0.0436(4) Uani 1 1 d .
H15 H -0.233686 0.428005 0.416214 0.052 Uiso 1 1 calc R
C16 C -0.37241(18) 0.44077(6) 0.52029(15) 0.0459(4) Uani 1 1 d .
H16 H -0.389683 0.472083 0.497408 0.055 Uiso 1 1 calc R
C17 C -0.44184(17) 0.42160(6) 0.60081(14) 0.0430(4) Uani 1 1 d .
C18 C -0.41170(18) 0.37693(6) 0.63688(13) 0.0426(4) Uani 1 1 d .
H18 H -0.457606 0.363594 0.692851 0.051 Uiso 1 1 calc R
C19 C -0.31426(17) 0.35131(6) 0.59155(13) 0.0419(4) Uani 1 1 d .
H19 H -0.292251 0.320813 0.618454 0.050 Uiso 1 1 calc R
C20 C -0.6160(2) 0.43062(8) 0.7167(2) 0.0771(7) Uani 1 1 d .
H20A H -0.656438 0.401070 0.688872 0.116 Uiso 1 1 calc GR
H20B H -0.687960 0.452541 0.729115 0.116 Uiso 1 1 calc GR
H20C H -0.557268 0.425164 0.786456 0.116 Uiso 1 1 calc GR
C21 C -0.20158(17) 0.29514(6) 0.42160(13) 0.0377(4) Uani 1 1 d .
C22 C -0.33486(17) 0.28564(6) 0.38199(13) 0.0416(4) Uani 1 1 d .
H22 H -0.400819 0.309572 0.381834 0.050 Uiso 1 1 calc R
C23 C -0.37442(19) 0.24166(6) 0.34226(14) 0.0458(4) Uani 1 1 d .
H23 H -0.467053 0.235422 0.317149 0.055 Uiso 1 1 calc R
C24 C -0.2785(2) 0.20711(6) 0.33947(14) 0.0457(5) Uani 1 1 d .
C25 C -0.14516(19) 0.21594(6) 0.38122(15) 0.0488(5) Uani 1 1 d .
H25 H -0.079096 0.192096 0.380511 0.059 Uiso 1 1 calc R
C26 C -0.10762(18) 0.25908(6) 0.42377(14) 0.0446(4) Uani 1 1 d .
H26 H -0.016411 0.264361 0.455067 0.053 Uiso 1 1 calc R
C27 C -0.4397(3) 0.15297(8) 0.25052(19) 0.0759(7) Uani 1 1 d .
H27A H -0.467776 0.174737 0.189898 0.114 Uiso 1 1 calc GR
H27B H -0.500257 0.156107 0.307331 0.114 Uiso 1 1 calc GR
H27C H -0.444168 0.121011 0.221971 0.114 Uiso 1 1 calc GR
C28 C 0.06987(17) 0.35741(7) 0.06689(14) 0.0465(5) Uani 1 1 d .
H28A H -0.011633 0.338185 0.065982 0.070 Uiso 1 1 calc GR
H28B H 0.113949 0.350387 0.001490 0.070 Uiso 1 1 calc GR
H28C H 0.044653 0.390426 0.066212 0.070 Uiso 1 1 calc GR
C29 C 0.2070(2) 0.29507(6) 0.17439(16) 0.0519(5) Uani 1 1 d .
H29A H 0.270358 0.288765 0.241239 0.078 Uiso 1 1 calc GR
H29B H 0.250224 0.287485 0.108872 0.078 Uiso 1 1 calc GR
H29C H 0.125596 0.275918 0.174992 0.078 Uiso 1 1 calc GR
C30 C 0.70709(16) 0.44618(6) 0.08401(14) 0.0374(4) Uani 1 1 d .
C31 C 0.82046(18) 0.43827(6) 0.15890(16) 0.0481(5) Uani 1 1 d .
H31 H 0.830141 0.409294 0.196812 0.058 Uiso 1 1 calc R
C32 C 0.92077(18) 0.47165(6) 0.18018(16) 0.0496(5) Uani 1 1 d .
H32 H 0.998394 0.465596 0.232276 0.059 Uiso 1 1 calc R
C33 C 0.90752(18) 0.51350(6) 0.12569(15) 0.0455(4) Uani 1 1 d .
C34 C 0.79452(19) 0.52183(7) 0.05027(17) 0.0542(5) Uani 1 1 d .
H34 H 0.784840 0.550865 0.012635 0.065 Uiso 1 1 calc R
C35 C 0.69521(18) 0.48822(6) 0.02901(15) 0.0478(5) Uani 1 1 d .
H35 H 0.618228 0.494134 -0.023854 0.057 Uiso 1 1 calc R
C36 C 1.1183(2) 0.54106(8) 0.2205(2) 0.0752(7) Uani 1 1 d .
H36A H 1.170074 0.514923 0.195709 0.113 Uiso 1 1 calc GR
H36B H 1.090627 0.533717 0.292758 0.113 Uiso 1 1 calc GR
H36C H 1.174776 0.569144 0.226671 0.113 Uiso 1 1 calc GR
C37 C 0.65134(16) 0.36605(6) 0.03564(13) 0.0362(4) Uani 1 1 d .
C38 C 0.66575(17) 0.32938(6) 0.10946(14) 0.0434(4) Uani 1 1 d .
H38 H 0.640231 0.333528 0.181232 0.052 Uiso 1 1 calc R
C39 C 0.71641(17) 0.28677(6) 0.08152(15) 0.0442(4) Uani 1 1 d .
H39 H 0.724816 0.261934 0.133476 0.053 Uiso 1 1 calc R
C40 C 0.75467(17) 0.28051(6) -0.02214(15) 0.0424(4) Uani 1 1 d .
C41 C 0.74034(18) 0.31673(7) -0.09685(14) 0.0476(5) Uani 1 1 d .
H41 H 0.765285 0.312428 -0.168764 0.057 Uiso 1 1 calc R
C42 C 0.69005(17) 0.35923(6) -0.06822(14) 0.0429(4) Uani 1 1 d .
H42 H 0.681910 0.384033 -0.120269 0.051 Uiso 1 1 calc R
C43 C 0.8204(2) 0.20128(7) 0.0154(2) 0.0735(7) Uani 1 1 d .
H43A H 0.857478 0.174652 -0.021061 0.110 Uiso 1 1 calc GR
H43B H 0.731564 0.192997 0.036022 0.110 Uiso 1 1 calc GR
H43C H 0.881899 0.209579 0.081953 0.110 Uiso 1 1 calc GR

loop_
_atom_site_aniso_label
_atom_site_aniso_U_11
_atom_site_aniso_U_22
_atom_site_aniso_U_33
_atom_site_aniso_U_23
_atom_site_aniso_U_13
_atom_site_aniso_U_12
O1 0.0552(8) 0.0547(8) 0.0797(10) -0.0130(7) 0.0342(7) 0.0028(7)
O2 0.0789(11) 0.0488(8) 0.0700(9) -0.0128(7) 0.0266(8) -0.0063(8)
O3 0.0566(9) 0.0490(8) 0.0923(11) 0.0032(7) 0.0071(8) -0.0147(7)
O4 0.0708(10) 0.0541(9) 0.0646(9) -0.0117(7) 0.0125(7) 0.0061(7)
N1 0.0408(8) 0.0417(9) 0.0483(8) -0.0012(7) 0.0221(7) -0.0008(7)
N2 0.0327(8) 0.0421(9) 0.0431(8) 0.0035(6) 0.0114(6) -0.0031(7)
C1 0.0323(9) 0.0392(9) 0.0353(9) 0.0007(7) 0.0074(7) -0.0006(7)
C2 0.0351(9) 0.0412(10) 0.0358(9) 0.0055(7) 0.0105(7) 0.0020(8)
C3 0.0432(10) 0.0487(11) 0.0341(9) -0.0027(8) 0.0125(8) 0.0008(9)
C4 0.0404(10) 0.0425(10) 0.0369(9) -0.0051(7) 0.0074(7) -0.0031(8)
C5 0.0320(9) 0.0393(10) 0.0320(8) 0.0011(7) 0.0062(7) 0.0006(7)
C6 0.0330(9) 0.0381(9) 0.0303(8) 0.0016(7) 0.0067(7) 0.0009(7)
C7 0.0343(9) 0.0386(10) 0.0334(9) -0.0019(7) 0.0085(7) -0.0045(7)
C8 0.0291(8) 0.0387(9) 0.0330(8) 0.0025(7) 0.0041(7) 0.0009(7)
C9 0.0331(9) 0.0388(9) 0.0342(9) 0.0001(7) 0.0054(7) -0.0008(8)
C10 0.0382(10) 0.0456(11) 0.0430(10) -0.0081(8) 0.0095(8) -0.0060(8)
C11 0.0371(10) 0.0456(11) 0.0457(10) -0.0031(8) 0.0085(8) -0.0090(8)
C12 0.0307(9) 0.0418(10) 0.0374(9) 0.0056(7) 0.0087(7) 0.0009(8)
C13 0.0346(9) 0.0425(10) 0.0327(9) -0.0014(7) 0.0076(7) -0.0009(8)
C14 0.0356(9) 0.0437(10) 0.0354(9) 0.0010(7) 0.0113(7) 0.0019(8)
C15 0.0425(10) 0.0504(11) 0.0401(10) 0.0057(8) 0.0136(8) 0.0027(9)
C16 0.0436(10) 0.0433(11) 0.0520(11) 0.0012(8) 0.0106(9) 0.0027(9)
C17 0.0371(10) 0.0454(11) 0.0482(10) -0.0115(8) 0.0122(8) -0.0010(8)
C18 0.0451(10) 0.0493(11) 0.0364(9) -0.0053(8) 0.0161(8) -0.0079(9)
C19 0.0452(10) 0.0445(10) 0.0380(9) 0.0022(8) 0.0138(8) 0.0017(9)
C20 0.0687(15) 0.0795(16) 0.0941(17) -0.0125(13) 0.0525(14) 0.0005(13)
C21 0.0382(10) 0.0414(10) 0.0360(9) 0.0054(7) 0.0146(7) 0.0011(8)
C22 0.0394(10) 0.0472(11) 0.0403(10) 0.0021(8) 0.0129(8) 0.0058(8)
C23 0.0422(10) 0.0548(12) 0.0421(10) -0.0014(8) 0.0123(8) -0.0022(9)
C24 0.0591(12) 0.0423(11) 0.0398(10) 0.0010(8) 0.0220(9) -0.0021(10)
C25 0.0509(12) 0.0420(11) 0.0575(11) 0.0095(9) 0.0218(9) 0.0085(9)
C26 0.0379(10) 0.0475(11) 0.0504(11) 0.0117(8) 0.0137(8) 0.0046(9)
C27 0.0901(19) 0.0726(16) 0.0660(15) -0.0199(12) 0.0143(13) -0.0229(14)
C28 0.0392(10) 0.0657(13) 0.0351(9) -0.0031(8) 0.0073(8) -0.0096(9)
C29 0.0607(12) 0.0417(11) 0.0580(12) -0.0037(9) 0.0261(10) -0.0022(9)
C30 0.0317(9) 0.0397(10) 0.0423(9) 0.0051(7) 0.0108(7) -0.0014(8)
C31 0.0437(11) 0.0399(11) 0.0589(12) 0.0136(9) 0.0004(9) -0.0007(9)
C32 0.0399(10) 0.0450(11) 0.0616(12) 0.0054(9) -0.0020(9) -0.0008(9)
C33 0.0386(10) 0.0404(11) 0.0598(12) -0.0007(9) 0.0144(9) -0.0051(9)
C34 0.0506(12) 0.0428(11) 0.0701(13) 0.0200(10) 0.0109(10) -0.0018(10)
C35 0.0374(10) 0.0509(12) 0.0548(11) 0.0176(9) 0.0047(8) 0.0015(9)
C36 0.0490(13) 0.0707(16) 0.1029(19) -0.0089(13) -0.0012(13) -0.0164(11)
C37 0.0281(8) 0.0429(10) 0.0385(9) 0.0029(7) 0.0076(7) -0.0045(7)
C38 0.0427(10) 0.0501(11) 0.0392(9) 0.0052(8) 0.0120(8) 0.0019(9)
C39 0.0420(10) 0.0443(11) 0.0465(10) 0.0075(8) 0.0069(8) -0.0019(9)
C40 0.0345(9) 0.0423(11) 0.0499(11) -0.0075(8) 0.0044(8) -0.0037(8)
C41 0.0480(11) 0.0604(13) 0.0362(10) -0.0041(9) 0.0117(8) -0.0042(10)
C42 0.0424(10) 0.0503(11) 0.0371(9) 0.0055(8) 0.0101(8) -0.0035(9)
C43 0.0778(16) 0.0522(13) 0.0892(17) -0.0011(12) 0.0058(13) 0.0149(12)

loop_
_atom_type_symbol
_atom_type_description
_atom_type_scat_dispersion_real
_atom_type_scat_dispersion_imag
_atom_type_scat_source
C C 0.0033 0.0016 'International Tables Vol C Tables 4.2.6.8 and 6.1.1.4'
H H 0.0000 0.0000 'International Tables Vol C Tables 4.2.6.8 and 6.1.1.4'
N N 0.0061 0.0033 'International Tables Vol C Tables 4.2.6.8 and 6.1.1.4'
O O 0.0106 0.0060 'International Tables Vol C Tables 4.2.6.8 and 6.1.1.4'

loop_
_geom_angle_atom_site_label_1
_geom_angle_atom_site_label_2
_geom_angle_atom_site_label_3
_geom_angle
C17 O1 C20 117.70(16)
C24 O2 C27 117.65(16)
C33 O3 C36 117.26(15)
C40 O4 C43 118.21(16)
C2 N1 C14 120.77(14)
C2 N1 C21 118.63(13)
C14 N1 C21 118.18(13)
C12 N2 C30 117.46(13)
C12 N2 C37 116.87(13)
C37 N2 C30 114.22(13)
C2 C1 H1 120.1
C6 C1 H1 120.1
C6 C1 C2 119.89(15)
C1 C2 N1 120.41(15)
C3 C2 N1 120.78(14)
C3 C2 C1 118.80(15)
C2 C3 H3 119.3
C4 C3 C2 121.35(15)
C4 C3 H3 119.3
C3 C4 H4 120.2
C3 C4 C5 119.67(16)
C5 C4 H4 120.2
C4 C5 C6 119.41(14)
C4 C5 C9 132.45(15)
C6 C5 C9 108.13(13)
C1 C6 C5 120.85(14)
C1 C6 C7 127.61(15)
C5 C6 C7 111.54(13)
C6 C7 C28 110.96(13)
C6 C7 C29 111.99(13)
C8 C7 C6 100.61(12)
C8 C7 C28 110.50(13)
C8 C7 C29 112.29(14)
C28 C7 C29 110.18(14)
C9 C8 C7 111.21(13)
C13 C8 C7 128.08(14)
C13 C8 C9 120.71(15)
C8 C9 C5 108.37(14)
C10 C9 C5 132.02(15)
C10 C9 C8 119.61(14)
C9 C10 H10 120.2
C9 C10 C11 119.69(15)
C11 C10 H10 120.2
C10 C11 H11 119.5
C10 C11 C12 120.99(16)
C12 C11 H11 119.5
C11 C12 N2 121.91(15)
C11 C12 C13 119.07(14)
C13 C12 N2 119.02(14)
C8 C13 C12 119.69(15)
C8 C13 H13 120.2
C12 C13 H13 120.2
C15 C14 N1 122.05(14)
C15 C14 C19 118.35(15)
C19 C14 N1 119.54(15)
C14 C15 H15 119.7
C16 C15 C14 120.62(16)
C16 C15 H15 119.7
C15 C16 H16 119.7
C15 C16 C17 120.61(17)
C17 C16 H16 119.7
O1 C17 C16 115.81(16)
O1 C17 C18 124.99(16)
C18 C17 C16 119.20(16)
C17 C18 H18 120.0
C17 C18 C19 120.06(16)
C19 C18 H18 120.0
C14 C19 C18 121.06(17)
C14 C19 H19 119.5
C18 C19 H19 119.5
O1 C20 H20A 109.5
O1 C20 H20B 109.5
O1 C20 H20C 109.5
H20A C20 H20B 109.5
H20A C20 H20C 109.5
H20B C20 H20C 109.5
C22 C21 N1 121.94(15)
C22 C21 C26 118.23(16)
C26 C21 N1 119.80(16)
C21 C22 H22 119.4
C21 C22 C23 121.16(16)
C23 C22 H22 119.4
C22 C23 H23 120.1
C24 C23 C22 119.71(17)
C24 C23 H23 120.1
O2 C24 C23 124.78(18)
O2 C24 C25 115.64(17)
C23 C24 C25 119.58(17)
C24 C25 H25 119.8
C26 C25 C24 120.32(17)
C26 C25 H25 119.8
C21 C26 H26 119.6
C25 C26 C21 120.86(17)
C25 C26 H26 119.6
O2 C27 H27A 109.5
O2 C27 H27B 109.5
O2 C27 H27C 109.5
H27A C27 H27B 109.5
H27A C27 H27C 109.5
H27B C27 H27C 109.5
C7 C28 H28A 109.5
C7 C28 H28B 109.5
C7 C28 H28C 109.5
H28A C28 H28B 109.5
H28A C28 H28C 109.5
H28B C28 H28C 109.5
C7 C29 H29A 109.5
C7 C29 H29B 109.5
C7 C29 H29C 109.5
H29A C29 H29B 109.5
H29A C29 H29C 109.5
H29B C29 H29C 109.5
C31 C30 N2 120.47(15)
C31 C30 C35 118.59(16)
C35 C30 N2 120.94(15)
C30 C31 H31 119.3
C30 C31 C32 121.33(16)
C32 C31 H31 119.3
C31 C32 H32 120.2
C33 C32 C31 119.64(17)
C33 C32 H32 120.2
O3 C33 C34 116.43(16)
C32 C33 O3 123.97(17)
C32 C33 C34 119.60(16)
C33 C34 H34 119.8
C33 C34 C35 120.41(16)
C35 C34 H34 119.8
C30 C35 C34 120.42(17)
C30 C35 H35 119.8
C34 C35 H35 119.8
O3 C36 H36A 109.5
O3 C36 H36B 109.5
O3 C36 H36C 109.5
H36A C36 H36B 109.5
H36A C36 H36C 109.5
H36B C36 H36C 109.5
C38 C37 N2 122.59(14)
C38 C37 C42 118.10(16)
C42 C37 N2 119.27(14)
C37 C38 H38 119.2
C37 C38 C39 121.60(16)
C39 C38 H38 119.2
C38 C39 H39 120.2
C40 C39 C38 119.65(16)
C40 C39 H39 120.2
O4 C40 C39 124.32(16)
O4 C40 C41 116.28(16)
C41 C40 C39 119.40(17)
C40 C41 H41 119.7
C40 C41 C42 120.61(16)
C42 C41 H41 119.7
C37 C42 H42 119.7
C41 C42 C37 120.63(16)
C41 C42 H42 119.7
O4 C43 H43A 109.5
O4 C43 H43B 109.5
O4 C43 H43C 109.5
H43A C43 H43B 109.5
H43A C43 H43C 109.5
H43B C43 H43C 109.5

loop_
_geom_bond_atom_site_label_1
_geom_bond_atom_site_label_2
_geom_bond_distance
O1 C17 1.372(2)
O1 C20 1.420(2)
O2 C24 1.372(2)
O2 C27 1.420(3)
O3 C33 1.373(2)
O3 C36 1.431(3)
O4 C40 1.372(2)
O4 C43 1.417(2)
N1 C2 1.421(2)
N1 C14 1.426(2)
N1 C21 1.429(2)
N2 C12 1.4203(19)
N2 C30 1.446(2)
N2 C37 1.436(2)
C1 H1 0.9500
C1 C2 1.401(2)
C1 C6 1.381(2)
C2 C3 1.392(2)
C3 H3 0.9500
C3 C4 1.385(2)
C4 H4 0.9500
C4 C5 1.388(2)
C5 C6 1.398(2)
C5 C9 1.465(2)
C6 C7 1.523(2)
C7 C8 1.521(2)
C7 C28 1.528(2)
C7 C29 1.536(2)
C8 C9 1.403(2)
C8 C13 1.380(2)
C9 C10 1.383(2)
C10 H10 0.9500
C10 C11 1.385(2)
C11 H11 0.9500
C11 C12 1.398(2)
C12 C13 1.399(2)
C13 H13 0.9500
C14 C15 1.385(2)
C14 C19 1.386(2)
C15 H15 0.9500
C15 C16 1.381(2)
C16 H16 0.9500
C16 C17 1.386(2)
C17 C18 1.376(2)
C18 H18 0.9500
C18 C19 1.388(2)
C19 H19 0.9500
C20 H20A 0.9800
C20 H20B 0.9800
C20 H20C 0.9800
C21 C22 1.379(2)
C21 C26 1.393(2)
C22 H22 0.9500
C22 C23 1.390(2)
C23 H23 0.9500
C23 C24 1.380(3)
C24 C25 1.382(3)
C25 H25 0.9500
C25 C26 1.375(2)
C26 H26 0.9500
C27 H27A 0.9800
C27 H27B 0.9800
C27 H27C 0.9800
C28 H28A 0.9800
C28 H28B 0.9800
C28 H28C 0.9800
C29 H29A 0.9800
C29 H29B 0.9800
C29 H29C 0.9800
C30 C31 1.375(2)
C30 C35 1.378(2)
C31 H31 0.9500
C31 C32 1.384(2)
C32 H32 0.9500
C32 C33 1.370(2)
C33 C34 1.378(3)
C34 H34 0.9500
C34 C35 1.381(3)
C35 H35 0.9500
C36 H36A 0.9800
C36 H36B 0.9800
C36 H36C 0.9800
C37 C38 1.380(2)
C37 C42 1.385(2)
C38 H38 0.9500
C38 C39 1.382(2)
C39 H39 0.9500
C39 C40 1.379(2)
C40 C41 1.377(2)
C41 H41 0.9500
C41 C42 1.380(2)
C42 H42 0.9500
C43 H43A 0.9800
C43 H43B 0.9800
C43 H43C 0.9800
